data_1549859
loop_
_publ_author_name
'Das, Deb Kumar'
'Kumar Pampana, V. Kishore'
'Hwang, Kuo Chu'

_publ_section_title
;
 Copper catalyzed photoredox synthesis of \a-keto esters, quinoxaline, and
 naphthoquinone: controlled oxidation of terminal alkynes to glyoxals.
;
_journal_issue 37
_journal_name_full 'Chemical science'
_journal_page_first 7318
_journal_page_last 7326
_journal_paper_doi 10.1039/c8sc03447h
_journal_volume 9
_journal_year 2018
_chemical_formula_sum 'C21 H15 N3 O3'
_chemical_formula_weight 357.36
_space_group_crystal_system monoclinic
_space_group_IT_number 14
_space_group_name_Hall '-P 2ybc'
_space_group_name_H-M_alt 'P 1 21/c 1'
_symmetry_space_group_name_Hall '-P 2ybc'
_symmetry_space_group_name_H-M 'P 1 21/c 1'
_atom_sites_solution_hydrogens geom
_audit_creation_method SHELXL-2014/6
_audit_update_record
;
2017-11-08 deposited with the CCDC.
2018-08-29 downloaded from the CCDC.
;
_cell_angle_alpha 90
_cell_angle_beta 90.0090(10)
_cell_angle_gamma 90
_cell_formula_units_Z 4
_cell_length_a 10.2072(5)
_cell_length_b 22.8173(11)
_cell_length_c 7.0823(3)
_cell_measurement_reflns_used 3614
_cell_measurement_temperature 100(2)
_cell_measurement_theta_max 25.9483
_cell_measurement_theta_min 2.6772
_cell_volume 1649.47(13)
_computing_cell_refinement 'SAINT V8.34A (Bruker AXS Inc., 2013)'
_computing_data_collection 'Bruker APEX2'
_computing_data_reduction 'SAINT V8.34A (Bruker AXS Inc., 2013)'
_computing_molecular_graphics 'Bruker SHELXTL'
_computing_publication_material 'Bruker SHELXTL'
_computing_structure_refinement 'SHELXL-2014/6 (Sheldrick, 2014)'
_diffrn_ambient_temperature 100(2)
_diffrn_detector_area_resol_mean 8.3333
_diffrn_measured_fraction_theta_full 0.998
_diffrn_measured_fraction_theta_max 0.999
_diffrn_measurement_device_type 'Bruker APEX-II CCD'
_diffrn_measurement_method '\f and \w scans'
_diffrn_radiation_type MoK\a
_diffrn_radiation_wavelength 0.71073
_diffrn_reflns_av_R_equivalents 0.0370
_diffrn_reflns_av_unetI/netI 0.0437
_diffrn_reflns_Laue_measured_fraction_full 0.998
_diffrn_reflns_Laue_measured_fraction_max 0.999
_diffrn_reflns_limit_h_max 12
_diffrn_reflns_limit_h_min -12
_diffrn_reflns_limit_k_max 28
_diffrn_reflns_limit_k_min -28
_diffrn_reflns_limit_l_max 4
_diffrn_reflns_limit_l_min -8
_diffrn_reflns_number 10011
_diffrn_reflns_point_group_measured_fraction_full 0.998
_diffrn_reflns_point_group_measured_fraction_max 0.999
_diffrn_reflns_theta_full 25.242
_diffrn_reflns_theta_max 26.330
_diffrn_reflns_theta_min 1.785
_exptl_absorpt_coefficient_mu 0.099
_exptl_absorpt_correction_T_max 0.9485
_exptl_absorpt_correction_T_min 0.8737
_exptl_absorpt_correction_type multi-scan
_exptl_absorpt_process_details 'SADABS V2014/4 (Bruker AXS Inc.)'
_exptl_crystal_colour Yellow
_exptl_crystal_density_diffrn 1.439
_exptl_crystal_density_meas ?
_exptl_crystal_density_method 'not measured'
_exptl_crystal_description Tabullar
_exptl_crystal_F_000 744
_exptl_crystal_size_max 0.20
_exptl_crystal_size_mid 0.15
_exptl_crystal_size_min 0.05
_refine_diff_density_max 0.357
_refine_diff_density_min -0.374
_refine_diff_density_rms 0.120
_refine_ls_extinction_method none
_refine_ls_goodness_of_fit_ref 1.264
_refine_ls_hydrogen_treatment constr
_refine_ls_matrix_type full
_refine_ls_number_parameters 244
_refine_ls_number_reflns 3358
_refine_ls_number_restraints 0
_refine_ls_restrained_S_all 1.264
_refine_ls_R_factor_all 0.0691
_refine_ls_R_factor_gt 0.0591
_refine_ls_shift/su_max 0.000
_refine_ls_shift/su_mean 0.000
_refine_ls_structure_factor_coef Fsqd
_refine_ls_weighting_details 'w=1/[\s^2^(Fo^2^)+(0.0565P)^2^+1.8388P] where P=(Fo^2^+2Fc^2^)/3'
_refine_ls_weighting_scheme calc
_refine_ls_wR_factor_gt 0.1678
_refine_ls_wR_factor_ref 0.1728
_reflns_Friedel_coverage 0.000
_reflns_number_gt 2802
_reflns_number_total 3358
_reflns_threshold_expression 'I > 2\s(I)'
_cod_data_source_file c8sc03447h2.cif
_cod_data_source_block 170916LT
_cod_depositor_comments
;
The following automatic conversions were performed:

'_exptl_crystal_density_meas' value 'not measured' was changed to '?'
- the value is perceived as not measured.

Automatic conversion script
Id: cif_fix_values 4973 2017-02-22 13:04:09Z antanas 

 Adding full bibliography for 1549859--1549861.cif.
;
_cod_database_code 1549859
_shelx_space_group_comment
;
The symmetry employed for this shelxl refinement is uniquely defined
by the following loop, which should always be used as a source of
symmetry information in preference to the above space-group names.
They are only intended as comments.
;
_shelxl_version_number 2014/6

loop_
_space_group_symop_operation_xyz
'x, y, z'
'-x, y+1/2, -z+1/2'
'-x, -y, -z'
'x, -y-1/2, z-1/2'

loop_
_atom_site_label
_atom_site_type_symbol
_atom_site_fract_x
_atom_site_fract_y
_atom_site_fract_z
_atom_site_U_iso_or_equiv
_atom_site_adp_type
_atom_site_occupancy
_atom_site_site_symmetry_order
_atom_site_calc_flag
_atom_site_refinement_flags_posn
_atom_site_refinement_flags_adp
O1 O 0.12303(19) 0.74530(9) 0.1773(3) 0.0276(5) Uani 1 1 d . .
O2 O 0.2995(2) 0.77369(9) 0.0362(3) 0.0319(5) Uani 1 1 d . .
O3 O 0.27288(19) 0.44346(8) 0.1265(3) 0.0257(5) Uani 1 1 d . .
N1 N 0.2283(2) 0.73495(10) 0.0994(3) 0.0194(5) Uani 1 1 d . .
N2 N 0.0683(2) 0.42367(9) 0.2301(3) 0.0165(5) Uani 1 1 d . .
N3 N 0.0138(2) 0.54308(9) 0.2258(3) 0.0170(5) Uani 1 1 d . .
C1 C 0.2709(3) 0.67371(11) 0.0840(4) 0.0175(5) Uani 1 1 d . .
C2 C 0.1852(2) 0.62974(11) 0.1342(3) 0.0164(5) Uani 1 1 d . .
H15 H 0.0987 0.6389 0.1741 0.020 Uiso 1 1 calc R U
C3 C 0.2268(2) 0.57147(12) 0.1257(3) 0.0164(5) Uani 1 1 d . .
C4 C 0.1295(2) 0.52499(11) 0.1781(3) 0.0159(5) Uani 1 1 d . .
C5 C 0.1663(3) 0.46200(12) 0.1754(3) 0.0177(6) Uani 1 1 d . .
C6 C 0.1045(3) 0.36034(11) 0.2234(4) 0.0196(6) Uani 1 1 d . .
H10 H 0.1609 0.3532 0.1120 0.024 Uiso 1 1 calc R U
H9 H 0.0240 0.3366 0.2085 0.024 Uiso 1 1 calc R U
C7 C 0.1763(3) 0.34075(11) 0.3998(4) 0.0180(5) Uani 1 1 d . .
C8 C 0.3121(3) 0.34248(12) 0.4096(4) 0.0244(6) Uani 1 1 d . .
H8 H 0.3610 0.3563 0.3045 0.029 Uiso 1 1 calc R U
C9 C 0.3773(3) 0.32411(13) 0.5716(5) 0.0292(7) Uani 1 1 d . .
H7 H 0.4702 0.3255 0.5770 0.035 Uiso 1 1 calc R U
C10 C 0.3063(3) 0.30380(13) 0.7253(4) 0.0283(7) Uani 1 1 d . .
H1 H 0.3505 0.2916 0.8366 0.034 Uiso 1 1 calc R U
C11 C -0.0802(2) 0.50322(11) 0.2815(3) 0.0165(5) Uani 1 1 d . .
C12 C -0.2042(3) 0.52464(12) 0.3333(4) 0.0195(6) Uani 1 1 d . .
H11 H -0.2215 0.5655 0.3270 0.023 Uiso 1 1 calc R U
C13 C -0.3007(3) 0.48686(13) 0.3929(4) 0.0226(6) Uani 1 1 d . .
H2 H -0.3841 0.5015 0.4292 0.027 Uiso 1 1 calc R U
C14 C -0.2746(3) 0.42634(13) 0.3997(4) 0.0215(6) Uani 1 1 d . .
H3 H -0.3415 0.4002 0.4400 0.026 Uiso 1 1 calc R U
C15 C -0.1547(3) 0.40425(12) 0.3492(4) 0.0197(6) Uani 1 1 d . .
H4 H -0.1390 0.3633 0.3558 0.024 Uiso 1 1 calc R U
C16 C -0.0548(3) 0.44216(11) 0.2877(3) 0.0160(5) Uani 1 1 d . .
C17 C 0.1712(3) 0.30144(12) 0.7159(4) 0.0234(6) Uani 1 1 d . .
H6 H 0.1227 0.2871 0.8205 0.028 Uiso 1 1 calc R U
C18 C 0.1062(3) 0.31986(11) 0.5552(4) 0.0191(6) Uani 1 1 d . .
H5 H 0.0132 0.3183 0.5505 0.023 Uiso 1 1 calc R U
C19 C 0.3562(3) 0.56012(12) 0.0708(4) 0.0214(6) Uani 1 1 d . .
H12 H 0.3873 0.5209 0.0683 0.026 Uiso 1 1 calc R U
C20 C 0.4400(3) 0.60570(13) 0.0198(4) 0.0248(6) Uani 1 1 d . .
H14 H 0.5274 0.5971 -0.0174 0.030 Uiso 1 1 calc R U
C21 C 0.3977(3) 0.66311(12) 0.0225(4) 0.0215(6) Uani 1 1 d . .
H13 H 0.4533 0.6942 -0.0162 0.026 Uiso 1 1 calc R U

loop_
_atom_site_aniso_label
_atom_site_aniso_U_11
_atom_site_aniso_U_22
_atom_site_aniso_U_33
_atom_site_aniso_U_23
_atom_site_aniso_U_13
_atom_site_aniso_U_12
O1 0.0213(10) 0.0187(10) 0.0430(12) 0.0025(9) 0.0080(9) 0.0046(8)
O2 0.0289(11) 0.0170(10) 0.0499(13) 0.0041(10) 0.0094(10) -0.0063(9)
O3 0.0235(11) 0.0187(10) 0.0350(11) 0.0035(8) 0.0108(9) 0.0046(8)
N1 0.0174(11) 0.0168(12) 0.0241(11) 0.0009(9) -0.0005(9) -0.0017(9)
N2 0.0213(11) 0.0123(11) 0.0158(10) 0.0009(8) 0.0012(9) -0.0001(9)
N3 0.0188(11) 0.0160(11) 0.0161(10) -0.0009(8) -0.0003(8) 0.0000(9)
C1 0.0185(13) 0.0164(13) 0.0177(12) 0.0011(10) -0.0014(10) 0.0021(10)
C2 0.0143(12) 0.0196(13) 0.0154(12) 0.0004(10) 0.0000(10) 0.0003(10)
C3 0.0187(13) 0.0176(13) 0.0129(11) -0.0013(10) 0.0006(10) 0.0001(10)
C4 0.0178(13) 0.0154(13) 0.0144(11) -0.0001(10) -0.0001(10) 0.0003(10)
C5 0.0192(13) 0.0188(14) 0.0150(12) 0.0016(10) 0.0021(10) 0.0005(10)
C6 0.0267(14) 0.0139(13) 0.0183(12) -0.0012(10) 0.0017(11) 0.0010(11)
C7 0.0230(13) 0.0096(12) 0.0215(13) -0.0018(10) 0.0015(11) 0.0016(10)
C8 0.0243(14) 0.0186(14) 0.0303(14) 0.0009(12) 0.0069(12) 0.0016(11)
C9 0.0200(14) 0.0260(16) 0.0418(17) 0.0055(13) -0.0017(13) 0.0018(12)
C10 0.0289(16) 0.0243(15) 0.0316(15) 0.0077(13) -0.0091(13) -0.0016(12)
C11 0.0192(13) 0.0175(13) 0.0127(11) -0.0009(10) -0.0006(10) -0.0020(10)
C12 0.0208(13) 0.0175(13) 0.0203(12) -0.0015(11) 0.0020(10) -0.0010(11)
C13 0.0174(13) 0.0271(15) 0.0234(13) -0.0024(11) 0.0029(11) -0.0019(11)
C14 0.0215(14) 0.0235(14) 0.0195(13) 0.0018(11) 0.0002(11) -0.0080(11)
C15 0.0247(14) 0.0180(13) 0.0165(12) 0.0026(10) -0.0031(10) -0.0027(11)
C16 0.0192(13) 0.0175(13) 0.0112(11) -0.0003(10) -0.0023(10) 0.0001(10)
C17 0.0285(15) 0.0198(14) 0.0219(13) 0.0032(11) -0.0024(11) -0.0035(12)
C18 0.0206(13) 0.0153(13) 0.0215(13) -0.0016(10) -0.0005(11) -0.0011(10)
C19 0.0201(14) 0.0170(13) 0.0273(14) -0.0016(11) 0.0026(11) 0.0020(11)
C20 0.0156(13) 0.0258(15) 0.0332(15) -0.0020(12) 0.0055(11) 0.0004(11)
C21 0.0177(13) 0.0213(14) 0.0254(13) 0.0014(11) 0.0026(11) -0.0039(11)

loop_
_atom_type_symbol
_atom_type_description
_atom_type_scat_dispersion_real
_atom_type_scat_dispersion_imag
_atom_type_scat_source
C C 0.0033 0.0016 'International Tables Vol C Tables 4.2.6.8 and 6.1.1.4'
H H 0.0000 0.0000 'International Tables Vol C Tables 4.2.6.8 and 6.1.1.4'
N N 0.0061 0.0033 'International Tables Vol C Tables 4.2.6.8 and 6.1.1.4'
O O 0.0106 0.0060 'International Tables Vol C Tables 4.2.6.8 and 6.1.1.4'

loop_
_geom_angle_atom_site_label_1
_geom_angle_atom_site_label_2
_geom_angle_atom_site_label_3
_geom_angle
O2 N1 O1 122.8(2)
O2 N1 C1 118.9(2)
O1 N1 C1 118.4(2)
C5 N2 C16 123.0(2)
C5 N2 C6 115.1(2)
C16 N2 C6 121.9(2)
C4 N3 C11 119.9(2)
C2 C1 C21 123.1(2)
C2 C1 N1 119.1(2)
C21 C1 N1 117.8(2)
C1 C2 C3 119.2(2)
C1 C2 H15 120.4
C3 C2 H15 120.4
C2 C3 C19 118.3(2)
C2 C3 C4 117.4(2)
C19 C3 C4 124.2(2)
N3 C4 C5 122.8(2)
N3 C4 C3 116.3(2)
C5 C4 C3 120.9(2)
O3 C5 N2 120.4(2)
O3 C5 C4 124.5(2)
N2 C5 C4 115.1(2)
N2 C6 C7 112.3(2)
N2 C6 H10 109.1
C7 C6 H10 109.1
N2 C6 H9 109.1
C7 C6 H9 109.1
H10 C6 H9 107.9
C8 C7 C18 118.8(3)
C8 C7 C6 121.0(2)
C18 C7 C6 120.2(2)
C7 C8 C9 120.6(3)
C7 C8 H8 119.7
C9 C8 H8 119.7
C10 C9 C8 119.9(3)
C10 C9 H7 120.1
C8 C9 H7 120.1
C17 C10 C9 119.8(3)
C17 C10 H1 120.1
C9 C10 H1 120.1
N3 C11 C12 118.1(2)
N3 C11 C16 122.0(2)
C12 C11 C16 119.9(2)
C13 C12 C11 120.5(3)
C13 C12 H11 119.8
C11 C12 H11 119.8
C12 C13 C14 119.4(3)
C12 C13 H2 120.3
C14 C13 H2 120.3
C15 C14 C13 121.4(3)
C15 C14 H3 119.3
C13 C14 H3 119.3
C14 C15 C16 120.1(3)
C14 C15 H4 119.9
C16 C15 H4 119.9
N2 C16 C15 124.1(2)
N2 C16 C11 117.1(2)
C15 C16 C11 118.8(2)
C10 C17 C18 120.4(3)
C10 C17 H6 119.8
C18 C17 H6 119.8
C17 C18 C7 120.4(3)
C17 C18 H5 119.8
C7 C18 H5 119.8
C20 C19 C3 120.8(3)
C20 C19 H12 119.6
C3 C19 H12 119.6
C21 C20 C19 120.8(3)
C21 C20 H14 119.6
C19 C20 H14 119.6
C20 C21 C1 117.6(2)
C20 C21 H13 121.2
C1 C21 H13 121.2

loop_
_geom_bond_atom_site_label_1
_geom_bond_atom_site_label_2
_geom_bond_distance
O1 N1 1.231(3)
O2 N1 1.229(3)
O3 C5 1.217(3)
N1 C1 1.468(3)
N2 C5 1.384(3)
N2 C16 1.388(3)
N2 C6 1.492(3)
N3 C4 1.296(3)
N3 C11 1.379(3)
C1 C2 1.378(4)
C1 C21 1.387(4)
C2 C3 1.397(4)
C2 H15 0.9500
C3 C19 1.401(4)
C3 C4 1.500(4)
C4 C5 1.486(4)
C6 C7 1.516(4)
C6 H10 0.9900
C6 H9 0.9900
C7 C8 1.388(4)
C7 C18 1.397(4)
C8 C9 1.391(4)
C8 H8 0.9500
C9 C10 1.387(4)
C9 H7 0.9500
C10 C17 1.382(4)
C10 H1 0.9500
C11 C12 1.406(4)
C11 C16 1.418(4)
C12 C13 1.375(4)
C12 H11 0.9500
C13 C14 1.407(4)
C13 H2 0.9500
C14 C15 1.372(4)
C14 H3 0.9500
C15 C16 1.406(4)
C15 H4 0.9500
C17 C18 1.383(4)
C17 H6 0.9500
C18 H5 0.9500
C19 C20 1.394(4)
C19 H12 0.9500
C20 C21 1.379(4)
C20 H14 0.9500
C21 H13 0.9500
